data_7008519
loop_
_publ_author_name
'Zobi, Fabio'
'Spingler, Bernhard'
'Alberto, Roger'

_publ_section_title
;
 Structure, reactivity and solution behaviour of
 [Re(ser)(7-MeG)(CO)(3)] and [Re(ser)(3-pic)(CO)(3)]:
 "nucleoside-mimicking" complexes based on the fac-[Re(CO)(3)](+)
 moiety.
;
_journal_issue 17
_journal_name_full 'Dalton transactions (Cambridge, England : 2003)'
_journal_page_first 2859
_journal_page_last 2865
_journal_paper_doi 10.1039/b503874j
_journal_year 2005
_chemical_formula_sum 'C25 H30 N12 O15 Re2'
_chemical_formula_weight 1111.01
_chemical_name_systematic
;
L-serinato 7-methylguanine tricarbonyl rhenium(I)
;
_space_group_IT_number 19
_symmetry_cell_setting orthorhombic
_symmetry_space_group_name_Hall 'P 2ac 2ab'
_symmetry_space_group_name_H-M 'P 21 21 21'
_atom_sites_solution_hydrogens geom
_atom_sites_solution_primary direct
_atom_sites_solution_secondary difmap
_audit_creation_method SHELXL-97
_cell_angle_alpha 90.00
_cell_angle_beta 90.00
_cell_angle_gamma 90.00
_cell_formula_units_Z 4
_cell_length_a 10.0312(5)
_cell_length_b 14.1639(5)
_cell_length_c 24.9026(8)
_cell_measurement_reflns_used 8000
_cell_measurement_temperature 183(2)
_cell_measurement_theta_max 30.45
_cell_measurement_theta_min 2.85
_cell_volume 3538.2(2)
_computing_cell_refinement 'IPDS (Stoe, 1999)'
_computing_data_collection 'IPDS (Stoe, 1999)'
_computing_data_reduction 'X-RED (Stoe, 1999)'
_computing_molecular_graphics 'ORTEP-3 (Farrugia, 1997)'
_computing_publication_material 'SHELXL-97 (Sheldrick, 1997)'
_computing_structure_refinement 'SHELXL-97 (Sheldrick, 1997)'
_computing_structure_solution 'SHELXS-97 (Sheldrick, 1990)'
_diffrn_ambient_temperature 183(2)
_diffrn_measured_fraction_theta_full 0.995
_diffrn_measured_fraction_theta_max 0.995
_diffrn_measurement_device_type 'Stoe IPDS'
_diffrn_measurement_method '/f oscillation scan'
_diffrn_radiation_monochromator graphite
_diffrn_radiation_source 'fine-focus sealed tube'
_diffrn_radiation_type MoK\a
_diffrn_radiation_wavelength 0.71073
_diffrn_reflns_av_R_equivalents 0.0840
_diffrn_reflns_av_sigmaI/netI 0.1023
_diffrn_reflns_limit_h_max 12
_diffrn_reflns_limit_h_min -14
_diffrn_reflns_limit_k_max 19
_diffrn_reflns_limit_k_min -20
_diffrn_reflns_limit_l_max 35
_diffrn_reflns_limit_l_min -30
_diffrn_reflns_number 25535
_diffrn_reflns_theta_full 30.46
_diffrn_reflns_theta_max 30.46
_diffrn_reflns_theta_min 2.84
_diffrn_standards_decay_% 0
_diffrn_standards_interval_count 'every image'
_diffrn_standards_interval_time 7
_diffrn_standards_number 50-200
_exptl_absorpt_coefficient_mu 6.922
_exptl_absorpt_correction_T_max 0.8101
_exptl_absorpt_correction_T_min 0.3713
_exptl_absorpt_correction_type numerical
_exptl_absorpt_process_details 'Coppens et al.1965'
_exptl_crystal_colour colorless
_exptl_crystal_density_diffrn 2.086
_exptl_crystal_density_method 'not measured'
_exptl_crystal_description plate
_exptl_crystal_F_000 2136
_exptl_crystal_size_max 0.16
_exptl_crystal_size_mid 0.082
_exptl_crystal_size_min 0.022
_refine_diff_density_max 1.773
_refine_diff_density_min -2.120
_refine_diff_density_rms 0.211
_refine_ls_abs_structure_details 'Flack H D (1983), Acta Cryst. A39, 876-881'
_refine_ls_abs_structure_Flack -0.007(15)
_refine_ls_extinction_method none
_refine_ls_goodness_of_fit_ref 0.895
_refine_ls_hydrogen_treatment mixed
_refine_ls_matrix_type full
_refine_ls_number_parameters 516
_refine_ls_number_reflns 10699
_refine_ls_number_restraints 4
_refine_ls_restrained_S_all 0.895
_refine_ls_R_factor_all 0.0812
_refine_ls_R_factor_gt 0.0493
_refine_ls_shift/su_max 0.001
_refine_ls_shift/su_mean 0.000
_refine_ls_structure_factor_coef Fsqd
_refine_ls_weighting_details 'calc w=1/[\s^2^(Fo^2^)+(0.0524P)^2^] where P=(Fo^2^+2Fc^2^)/3'
_refine_ls_weighting_scheme calc
_refine_ls_wR_factor_gt 0.1064
_refine_ls_wR_factor_ref 0.1178
_reflns_number_gt 7228
_reflns_number_total 10699
_reflns_threshold_expression >2sigma(I)
_cod_data_source_file b503874j.txt
_cod_data_source_block fz250203
_cod_depositor_comments
;
The following automatic conversions were performed:

'_symmetry_cell_setting' tag value 'orthorombic' was replaced with
'orthorhombic' value.

Automatic conversion script
Id: cif_fix_values 1646 2011-03-28 12:23:43Z adriana 
;
_cod_original_sg_symbol_H-M P212121
_cod_database_code 7008519

loop_
_symmetry_equiv_pos_as_xyz
'x, y, z'
'-x+1/2, -y, z+1/2'
'x+1/2, -y+1/2, -z'
'-x, y+1/2, -z+1/2'

loop_
_atom_site_label
_atom_site_type_symbol
_atom_site_fract_x
_atom_site_fract_y
_atom_site_fract_z
_atom_site_U_iso_or_equiv
_atom_site_adp_type
_atom_site_occupancy
_atom_site_symmetry_multiplicity
_atom_site_calc_flag
_atom_site_refinement_flags
_atom_site_disorder_assembly
_atom_site_disorder_group
Re1 Re -0.20256(4) -0.00804(3) 0.151118(15) 0.02908(9) Uani 1 1 d . . .
Re2 Re 0.21006(4) -0.24486(3) 0.160439(15) 0.02994(9) Uani 1 1 d . . .
C2 C -0.4306(10) 0.2536(8) 0.0559(4) 0.0321(19) Uani 1 1 d . . .
C4 C -0.2524(10) 0.2053(7) 0.1041(5) 0.031(2) Uani 1 1 d . . .
C5 C -0.1847(10) 0.2877(7) 0.0962(4) 0.032(2) Uani 1 1 d . . .
C6 C -0.2395(10) 0.3646(7) 0.0656(5) 0.032(2) Uani 1 1 d . . .
C7 C 0.0468(14) 0.3474(11) 0.1240(7) 0.054(4) Uani 1 1 d . . .
H7A H 0.0192 0.3965 0.1481 0.065 Uiso 1 1 calc R . .
H7B H 0.0647 0.3741 0.0893 0.065 Uiso 1 1 calc R . .
H7C H 0.1260 0.3179 0.1375 0.065 Uiso 1 1 calc R . .
C8 C -0.0567(10) 0.1878(9) 0.1396(5) 0.038(2) Uani 1 1 d . . .
H8A H 0.0167 0.1619 0.1570 0.046 Uiso 1 1 calc R . .
C9 C -0.0375(10) -0.0135(8) 0.0533(5) 0.032(2) Uani 1 1 d . . .
C10 C -0.1724(9) -0.0495(8) 0.0307(5) 0.032(2) Uani 1 1 d . . .
H10 H -0.1711 -0.1185 0.0337 0.039 Uiso 1 1 calc R . .
C11 C -0.1982(14) -0.0270(8) -0.0276(4) 0.042(2) Uani 1 1 d . . .
H11A H -0.1258 -0.0506 -0.0496 0.051 Uiso 1 1 calc R . .
H11B H -0.2802 -0.0568 -0.0393 0.051 Uiso 1 1 calc R . .
C12 C 0.3128(10) -0.0265(7) 0.3067(5) 0.034(2) Uani 1 1 d . . .
C14 C 0.3692(10) -0.1576(8) 0.2627(4) 0.030(2) Uani 1 1 d . . .
C15 C 0.4800(10) -0.1734(7) 0.2939(5) 0.032(2) Uani 1 1 d . . .
C16 C 0.5141(10) -0.1117(8) 0.3361(5) 0.039(2) Uani 1 1 d . . .
C17 C 0.6643(11) -0.2988(9) 0.2939(6) 0.042(3) Uani 1 1 d . . .
H17A H 0.6584 -0.3043 0.3322 0.051 Uiso 1 1 calc R . .
H17B H 0.7406 -0.2613 0.2846 0.051 Uiso 1 1 calc R . .
H17C H 0.6731 -0.3605 0.2783 0.051 Uiso 1 1 calc R . .
C20 C 0.4122(10) -0.1625(8) 0.0866(5) 0.032(2) Uani 1 1 d . . .
C18 C 0.4700(11) -0.2796(8) 0.2319(5) 0.032(2) Uani 1 1 d . . .
H18A H 0.4911 -0.3318 0.2109 0.039 Uiso 1 1 calc R . .
C19 C 0.3105(9) -0.0827(7) 0.0913(4) 0.0287(19) Uani 1 1 d . . .
H19 H 0.2443 -0.0936 0.0630 0.034 Uiso 1 1 calc R . .
C21 C 0.3694(11) 0.0143(9) 0.0808(5) 0.039(2) Uani 1 1 d . . .
H21A H 0.4381 0.0272 0.1072 0.047 Uiso 1 1 calc R . .
H21B H 0.4105 0.0149 0.0455 0.047 Uiso 1 1 calc R . .
C31 C -0.0983(9) -0.0009(8) 0.2160(4) 0.0291(19) Uani 1 1 d . . .
C32 C -0.2286(11) -0.1420(7) 0.1622(5) 0.037(2) Uani 1 1 d . . .
C33 C -0.3654(10) 0.0106(10) 0.1911(5) 0.037(2) Uani 1 1 d . . .
C34 C 0.0688(11) -0.2425(12) 0.2130(4) 0.039(3) Uani 1 1 d . . .
C35 C 0.0779(9) -0.2550(10) 0.1043(4) 0.033(2) Uani 1 1 d . . .
C36 C 0.2143(14) -0.3828(6) 0.1648(5) 0.040(2) Uani 1 1 d . . .
C41 C 0.1748(13) -0.1538(10) -0.0535(6) 0.048(3) Uani 1 1 d . . .
H41A H 0.1229 -0.1684 -0.0222 0.058 Uiso 1 1 calc R . .
H41B H 0.2344 -0.1026 -0.0456 0.058 Uiso 1 1 calc R . .
H41C H 0.2255 -0.2083 -0.0639 0.058 Uiso 1 1 calc R . .
N1 N -0.3683(9) 0.3398(7) 0.0469(4) 0.035(2) Uani 1 1 d . . .
H1A H -0.4112 0.3813 0.0285 0.042 Uiso 1 1 calc R . .
N2 N -0.5530(9) 0.2442(8) 0.0335(4) 0.044(2) Uani 1 1 d . . .
H2B H -0.5982 0.1933 0.0385 0.052 Uiso 1 1 calc R . .
H2A H -0.5855 0.2891 0.0143 0.052 Uiso 1 1 calc R . .
N3 N -0.3799(9) 0.1853(7) 0.0855(4) 0.036(2) Uani 1 1 d . . .
N4 N -0.2781(8) -0.0147(6) 0.0688(4) 0.0303(16) Uani 1 1 d D . .
H4A H -0.339(9) -0.047(8) 0.057(5) 0.03(3) Uiso 1 1 d D . .
H4B H -0.310(10) 0.030(6) 0.047(4) 0.01(2) Uiso 1 1 d . . .
N7 N -0.0598(8) 0.2767(6) 0.1193(4) 0.0332(19) Uani 1 1 d . . .
N9 N -0.1741(8) 0.1409(6) 0.1315(4) 0.0313(19) Uani 1 1 d . . .
N11 N 0.4200(9) -0.0368(6) 0.3403(4) 0.0366(19) Uani 1 1 d . . .
H11 H 0.4312 0.0043 0.3653 0.044 Uiso 1 1 calc R . .
N12 N 0.2369(11) 0.0486(7) 0.3173(5) 0.048(3) Uani 1 1 d . . .
H12B H 0.1663 0.0591 0.2986 0.057 Uiso 1 1 calc R . .
H12A H 0.2585 0.0865 0.3428 0.057 Uiso 1 1 calc R . .
N13 N 0.2801(10) -0.0847(6) 0.2677(4) 0.0337(18) Uani 1 1 d . . .
N14 N 0.2380(8) -0.0932(6) 0.1437(4) 0.0308(19) Uani 1 1 d . . .
H14B H 0.160(12) -0.053(9) 0.147(6) 0.037 Uiso 1 1 d . . .
H14A H 0.278(14) -0.070(9) 0.168(6) 0.037 Uiso 1 1 d . . .
N17 N 0.5432(9) -0.2534(8) 0.2732(4) 0.0360(19) Uani 1 1 d . . .
N19 N 0.3634(9) -0.2258(7) 0.2225(4) 0.0317(19) Uani 1 1 d . . .
O1 O -0.0234(7) -0.0151(6) 0.1037(3) 0.0326(15) Uani 1 1 d . . .
O2 O 0.0530(7) 0.0132(6) 0.0218(3) 0.0375(17) Uani 1 1 d . . .
O3 O -0.2085(11) 0.0735(6) -0.0331(3) 0.0431(17) Uani 1 1 d D . .
H3 H -0.180(13) 0.091(9) -0.063(3) 0.04(4) Uiso 1 1 d D . .
O6 O -0.1882(10) 0.4401(5) 0.0546(4) 0.050(2) Uani 1 1 d . . .
O11 O 0.3833(7) -0.2402(6) 0.1095(3) 0.0292(14) Uani 1 1 d . . .
O12 O 0.5166(8) -0.1496(6) 0.0611(4) 0.043(2) Uani 1 1 d . . .
O13 O 0.2698(8) 0.0869(6) 0.0833(4) 0.0391(19) Uani 1 1 d D . .
H13 H 0.212(16) 0.076(14) 0.061(7) 0.09(6) Uiso 1 1 d D . .
O16 O 0.6077(8) -0.1190(6) 0.3681(4) 0.0398(19) Uani 1 1 d . . .
O31 O -0.0300(9) 0.0056(10) 0.2530(4) 0.056(3) Uani 1 1 d . . .
O32 O -0.2483(9) -0.2194(6) 0.1693(4) 0.049(2) Uani 1 1 d . . .
O33 O -0.4623(9) 0.0188(8) 0.2140(4) 0.054(3) Uani 1 1 d . . .
O34 O -0.0117(9) -0.2407(10) 0.2445(5) 0.056(3) Uani 1 1 d . . .
O35 O -0.0012(10) -0.2593(10) 0.0717(5) 0.065(3) Uani 1 1 d . . .
O36 O 0.2220(12) -0.4607(6) 0.1639(5) 0.066(3) Uani 1 1 d . . .
O41 O 0.0883(10) -0.1272(6) -0.0963(4) 0.048(2) Uani 1 1 d D . .
H41 H 0.032(16) -0.166(12) -0.088(9) 0.09(7) Uiso 1 1 d D . .

loop_
_atom_site_aniso_label
_atom_site_aniso_U_11
_atom_site_aniso_U_22
_atom_site_aniso_U_33
_atom_site_aniso_U_23
_atom_site_aniso_U_13
_atom_site_aniso_U_12
Re1 0.02582(14) 0.03062(19) 0.03078(17) 0.00362(15) 0.00044(17) 0.00040(15)
Re2 0.02690(15) 0.03166(19) 0.03124(17) 0.00017(16) -0.00095(17) -0.00159(17)
C2 0.034(5) 0.026(4) 0.036(5) -0.001(5) -0.005(4) 0.001(4)
C4 0.029(4) 0.031(5) 0.032(5) -0.004(4) -0.002(4) 0.002(3)
C5 0.026(5) 0.035(5) 0.034(5) 0.002(4) 0.000(4) -0.004(4)
C6 0.034(5) 0.026(4) 0.037(6) 0.003(4) 0.001(4) 0.001(3)
C7 0.048(7) 0.051(8) 0.064(10) 0.009(7) -0.004(7) -0.018(6)
C8 0.024(4) 0.048(6) 0.043(7) 0.009(5) -0.007(4) -0.008(4)
C9 0.026(4) 0.029(5) 0.041(6) 0.001(5) -0.003(4) 0.001(4)
C10 0.028(5) 0.038(5) 0.032(5) 0.000(4) 0.003(4) 0.005(3)
C11 0.042(5) 0.052(6) 0.033(5) -0.004(5) -0.001(5) -0.009(6)
C12 0.026(5) 0.033(5) 0.044(6) 0.001(4) 0.003(4) 0.004(4)
C14 0.029(5) 0.034(5) 0.026(5) 0.004(4) 0.001(4) 0.005(4)
C15 0.025(4) 0.030(5) 0.040(6) -0.005(4) -0.002(4) -0.004(4)
C16 0.025(4) 0.043(6) 0.048(7) 0.000(5) -0.012(4) -0.009(4)
C17 0.032(5) 0.043(6) 0.052(8) -0.002(6) -0.004(5) 0.009(4)
C20 0.027(5) 0.034(5) 0.035(5) -0.003(4) -0.001(4) -0.006(4)
C18 0.037(5) 0.032(5) 0.027(5) -0.003(4) -0.003(4) 0.007(4)
C19 0.021(5) 0.034(4) 0.031(5) 0.001(4) -0.007(4) -0.003(4)
C21 0.036(5) 0.041(6) 0.039(6) 0.000(5) -0.003(4) -0.014(5)
C31 0.028(4) 0.032(5) 0.027(5) -0.002(5) -0.004(3) 0.004(4)
C32 0.044(6) 0.029(4) 0.038(6) 0.008(4) -0.004(5) -0.001(4)
C33 0.029(5) 0.047(6) 0.037(6) -0.003(5) 0.010(4) -0.001(5)
C34 0.030(5) 0.062(8) 0.025(5) -0.002(6) 0.011(4) -0.001(6)
C35 0.025(4) 0.046(6) 0.028(5) 0.007(5) -0.006(3) -0.006(5)
C36 0.054(6) 0.021(4) 0.045(6) 0.006(4) 0.005(6) -0.006(4)
C41 0.042(7) 0.044(6) 0.058(9) 0.007(6) -0.006(5) -0.010(5)
N1 0.029(4) 0.033(4) 0.044(6) 0.004(4) -0.001(4) 0.005(3)
N2 0.036(4) 0.037(5) 0.058(6) 0.009(5) -0.016(4) -0.004(4)
N3 0.022(4) 0.034(4) 0.051(6) 0.002(4) -0.012(4) -0.001(3)
N4 0.021(4) 0.032(4) 0.039(4) -0.005(4) -0.006(3) 0.002(3)
N7 0.026(4) 0.030(4) 0.043(5) 0.002(4) -0.006(3) -0.001(3)
N9 0.023(4) 0.032(4) 0.039(5) 0.008(4) 0.001(3) -0.003(3)
N11 0.038(4) 0.037(4) 0.034(5) 0.004(4) -0.005(4) -0.005(3)
N12 0.053(6) 0.046(5) 0.045(6) -0.023(5) -0.008(4) 0.010(4)
N13 0.032(5) 0.037(4) 0.032(4) 0.000(3) -0.004(4) 0.005(4)
N14 0.029(4) 0.023(4) 0.039(5) 0.004(4) -0.004(3) 0.002(3)
N17 0.030(4) 0.045(5) 0.033(4) 0.001(5) 0.000(3) 0.004(4)
N19 0.032(4) 0.036(5) 0.027(4) 0.008(4) -0.005(3) -0.001(3)
O1 0.025(3) 0.044(4) 0.029(3) 0.000(3) 0.003(3) 0.003(3)
O2 0.028(3) 0.046(4) 0.038(4) 0.003(4) 0.006(3) -0.003(3)
O3 0.045(4) 0.050(4) 0.034(4) 0.011(4) 0.002(4) 0.002(5)
O6 0.050(5) 0.028(3) 0.073(6) 0.009(4) 0.006(5) -0.011(4)
O11 0.030(3) 0.031(4) 0.027(3) 0.000(3) 0.003(3) 0.001(3)
O12 0.037(4) 0.034(4) 0.058(6) -0.001(4) 0.016(4) -0.003(3)
O13 0.029(4) 0.034(4) 0.054(5) 0.004(4) -0.011(3) 0.002(3)
O16 0.028(4) 0.052(5) 0.040(5) -0.005(4) -0.010(3) -0.006(3)
O31 0.037(4) 0.082(8) 0.048(5) 0.002(6) -0.015(4) 0.009(6)
O32 0.052(5) 0.043(4) 0.053(6) 0.009(4) -0.003(4) -0.006(3)
O33 0.040(5) 0.064(7) 0.058(6) 0.006(5) 0.010(4) 0.001(4)
O34 0.037(4) 0.064(7) 0.067(7) 0.007(6) 0.006(4) 0.004(5)
O35 0.045(5) 0.088(8) 0.062(6) -0.001(7) -0.008(4) -0.011(6)
O36 0.080(7) 0.038(4) 0.081(8) -0.006(5) 0.029(7) -0.002(5)
O41 0.048(5) 0.039(5) 0.056(6) 0.003(4) 0.003(4) -0.007(4)

loop_
_atom_type_symbol
_atom_type_description
_atom_type_scat_dispersion_real
_atom_type_scat_dispersion_imag
_atom_type_scat_source
C C 0.0033 0.0016 'International Tables Vol C Tables 4.2.6.8 and 6.1.1.4'
H H 0.0000 0.0000 'International Tables Vol C Tables 4.2.6.8 and 6.1.1.4'
N N 0.0061 0.0033 'International Tables Vol C Tables 4.2.6.8 and 6.1.1.4'
O O 0.0106 0.0060 'International Tables Vol C Tables 4.2.6.8 and 6.1.1.4'
Re Re -1.0185 7.2310 'International Tables Vol C Tables 4.2.6.8 and 6.1.1.4'

loop_
_geom_angle_atom_site_label_1
_geom_angle_atom_site_label_2
_geom_angle_atom_site_label_3
_geom_angle
_geom_angle_site_symmetry_1
_geom_angle_site_symmetry_3
_geom_angle_publ_flag
C31 Re1 C33 91.1(5) . . ?
C31 Re1 C32 90.3(5) . . ?
C33 Re1 C32 86.9(5) . . ?
C31 Re1 O1 90.5(4) . . ?
C33 Re1 O1 174.4(5) . . ?
C32 Re1 O1 98.4(4) . . ?
C31 Re1 N9 93.8(4) . . ?
C33 Re1 N9 95.3(5) . . ?
C32 Re1 N9 175.3(5) . . ?
O1 Re1 N9 79.2(3) . . ?
C31 Re1 N4 167.4(4) . . ?
C33 Re1 N4 101.3(4) . . ?
C32 Re1 N4 92.6(4) . . ?
O1 Re1 N4 76.9(3) . . ?
N9 Re1 N4 83.0(3) . . ?
C34 Re2 C35 89.3(4) . . ?
C34 Re2 C36 89.7(6) . . ?
C35 Re2 C36 88.9(6) . . ?
C34 Re2 O11 172.8(4) . . ?
C35 Re2 O11 97.5(4) . . ?
C36 Re2 O11 92.6(4) . . ?
C34 Re2 N19 92.0(4) . . ?
C35 Re2 N19 176.9(5) . . ?
C36 Re2 N19 93.9(5) . . ?
O11 Re2 N19 81.1(3) . . ?
C34 Re2 N14 101.8(6) . . ?
C35 Re2 N14 91.3(5) . . ?
C36 Re2 N14 168.4(5) . . ?
O11 Re2 N14 75.9(3) . . ?
N19 Re2 N14 85.6(3) . . ?
N3 C2 N2 120.5(10) . . ?
N3 C2 N1 124.1(9) . . ?
N2 C2 N1 115.3(10) . . ?
C5 C4 N9 110.7(8) . . ?
C5 C4 N3 125.7(10) . . ?
N9 C4 N3 123.6(10) . . ?
C4 C5 N7 107.1(9) . . ?
C4 C5 C6 122.3(9) . . ?
N7 C5 C6 130.5(9) . . ?
O6 C6 N1 121.9(11) . . ?
O6 C6 C5 128.5(11) . . ?
N1 C6 C5 109.5(9) . . ?
N7 C8 N9 112.1(9) . . ?
O2 C9 O1 122.9(9) . . ?
O2 C9 C10 120.1(10) . . ?
O1 C9 C10 117.0(9) . . ?
N4 C10 C11 114.6(9) . . ?
N4 C10 C9 106.1(8) . . ?
C11 C10 C9 115.4(9) . . ?
O3 C11 C10 108.4(9) . . ?
N13 C12 N12 120.2(10) . . ?
N13 C12 N11 125.4(10) . . ?
N12 C12 N11 114.3(10) . . ?
N13 C14 C15 126.8(10) . . ?
N13 C14 N19 124.0(9) . . ?
C15 C14 N19 109.2(9) . . ?
C14 C15 N17 106.9(9) . . ?
C14 C15 C16 121.2(10) . . ?
N17 C15 C16 131.9(10) . . ?
O16 C16 C15 127.8(11) . . ?
O16 C16 N11 121.3(11) . . ?
C15 C16 N11 110.8(9) . . ?
O12 C20 O11 123.3(10) . . ?
O12 C20 C19 119.7(10) . . ?
O11 C20 C19 117.0(9) . . ?
N17 C18 N19 115.0(10) . . ?
N14 C19 C21 115.4(9) . . ?
N14 C19 C20 108.5(8) . . ?
C21 C19 C20 113.3(8) . . ?
O13 C21 C19 111.7(9) . . ?
O31 C31 Re1 176.0(10) . . ?
O32 C32 Re1 177.6(11) . . ?
O33 C33 Re1 177.8(12) . . ?
O34 C34 Re2 178.5(12) . . ?
O35 C35 Re2 178.5(13) . . ?
O36 C36 Re2 174.9(12) . . ?
C2 N1 C6 125.1(9) . . ?
C2 N3 C4 113.2(9) . . ?
C10 N4 Re1 111.2(6) . . ?
C8 N7 C5 106.2(8) . . ?
C8 N7 C7 125.9(10) . . ?
C5 N7 C7 127.9(10) . . ?
C8 N9 C4 103.9(9) . . ?
C8 N9 Re1 123.3(7) . . ?
C4 N9 Re1 132.3(7) . . ?
C12 N11 C16 123.7(10) . . ?
C12 N13 C14 112.1(9) . . ?
C19 N14 Re2 108.8(6) . . ?
C18 N17 C15 105.3(9) . . ?
C18 N17 C17 127.7(11) . . ?
C15 N17 C17 127.0(10) . . ?
C18 N19 C14 103.7(9) . . ?
C18 N19 Re2 127.9(8) . . ?
C14 N19 Re2 128.4(7) . . ?
C9 O1 Re1 116.7(6) . . ?
C20 O11 Re2 118.3(7) . . ?

loop_
_geom_bond_atom_site_label_1
_geom_bond_atom_site_label_2
_geom_bond_distance
_geom_bond_site_symmetry_2
_geom_bond_publ_flag
Re1 C31 1.927(10) . ?
Re1 C33 1.931(10) . ?
Re1 C32 1.935(10) . ?
Re1 O1 2.153(7) . ?
Re1 N9 2.184(9) . ?
Re1 N4 2.188(9) . ?
Re2 C34 1.930(10) . ?
Re2 C35 1.933(9) . ?
Re2 C36 1.958(9) . ?
Re2 O11 2.152(7) . ?
Re2 N19 2.197(9) . ?
Re2 N14 2.206(8) . ?
C2 N3 1.317(14) . ?
C2 N2 1.355(13) . ?
C2 N1 1.390(14) . ?
C4 C5 1.365(14) . ?
C4 N9 1.384(13) . ?
C4 N3 1.390(13) . ?
C5 N7 1.387(13) . ?
C5 C6 1.438(15) . ?
C6 O6 1.218(13) . ?
C6 N1 1.418(14) . ?
C7 N7 1.470(15) . ?
C8 N7 1.358(15) . ?
C8 N9 1.367(13) . ?
C9 O2 1.259(13) . ?
C9 O1 1.263(13) . ?
C9 C10 1.552(14) . ?
C10 N4 1.505(13) . ?
C10 C11 1.508(16) . ?
C11 O3 1.433(14) . ?
C12 N13 1.316(14) . ?
C12 N12 1.334(14) . ?
C12 N11 1.370(14) . ?
C14 N13 1.372(13) . ?
C14 C15 1.374(14) . ?
C14 N19 1.393(15) . ?
C15 N17 1.397(15) . ?
C15 C16 1.408(16) . ?
C16 O16 1.236(13) . ?
C16 N11 1.423(15) . ?
C17 N17 1.467(14) . ?
C20 O12 1.239(13) . ?
C20 O11 1.273(13) . ?
C20 C19 1.527(15) . ?
C18 N17 1.318(14) . ?
C18 N19 1.334(14) . ?
C19 N14 1.500(14) . ?
C19 C21 1.518(15) . ?
C21 O13 1.434(15) . ?
C31 O31 1.154(13) . ?
C32 O32 1.129(13) . ?
C33 O33 1.133(13) . ?
C34 O34 1.126(14) . ?
C35 O35 1.136(14) . ?
C36 O36 1.106(13) . ?
C41 O41 1.425(17) . ?

loop_
_geom_torsion_atom_site_label_1
_geom_torsion_atom_site_label_2
_geom_torsion_atom_site_label_3
_geom_torsion_atom_site_label_4
_geom_torsion
_geom_torsion_site_symmetry_1
_geom_torsion_site_symmetry_2
_geom_torsion_site_symmetry_3
_geom_torsion_site_symmetry_4
_geom_torsion_publ_flag
N9 C4 C5 N7 -0.3(13) . . . . ?
N3 C4 C5 N7 -177.4(11) . . . . ?
N9 C4 C5 C6 175.8(10) . . . . ?
N3 C4 C5 C6 -1.3(18) . . . . ?
C4 C5 C6 O6 -177.9(12) . . . . ?
N7 C5 C6 O6 -3(2) . . . . ?
C4 C5 C6 N1 0.2(15) . . . . ?
N7 C5 C6 N1 175.3(11) . . . . ?
O2 C9 C10 N4 -142.9(10) . . . . ?
O1 C9 C10 N4 38.9(13) . . . . ?
O2 C9 C10 C11 -14.8(15) . . . . ?
O1 C9 C10 C11 167.0(10) . . . . ?
N4 C10 C11 O3 58.8(13) . . . . ?
C9 C10 C11 O3 -64.9(14) . . . . ?
N13 C14 C15 N17 -178.0(10) . . . . ?
N19 C14 C15 N17 -0.8(12) . . . . ?
N13 C14 C15 C16 -0.5(18) . . . . ?
N19 C14 C15 C16 176.6(10) . . . . ?
C14 C15 C16 O16 177.5(12) . . . . ?
N17 C15 C16 O16 -6(2) . . . . ?
C14 C15 C16 N11 0.4(15) . . . . ?
N17 C15 C16 N11 177.1(11) . . . . ?
O12 C20 C19 N14 -150.0(10) . . . . ?
O11 C20 C19 N14 30.4(12) . . . . ?
O12 C20 C19 C21 -20.5(15) . . . . ?
O11 C20 C19 C21 160.0(10) . . . . ?
N14 C19 C21 O13 -56.5(12) . . . . ?
C20 C19 C21 O13 177.5(9) . . . . ?
C33 Re1 C31 O31 -149(16) . . . . ?
C32 Re1 C31 O31 124(16) . . . . ?
O1 Re1 C31 O31 26(16) . . . . ?
N9 Re1 C31 O31 -54(16) . . . . ?
N4 Re1 C31 O31 21(18) . . . . ?
C31 Re1 C32 O32 104(27) . . . . ?
C33 Re1 C32 O32 13(27) . . . . ?
O1 Re1 C32 O32 -166(27) . . . . ?
N9 Re1 C32 O32 -107(27) . . . . ?
N4 Re1 C32 O32 -89(27) . . . . ?
C31 Re1 C33 O33 -118(31) . . . . ?
C32 Re1 C33 O33 -28(31) . . . . ?
O1 Re1 C33 O33 134(29) . . . . ?
N9 Re1 C33 O33 148(31) . . . . ?
N4 Re1 C33 O33 64(31) . . . . ?
C35 Re2 C34 O34 -172(100) . . . . ?
C36 Re2 C34 O34 99(61) . . . . ?
O11 Re2 C34 O34 -10(65) . . . . ?
N19 Re2 C34 O34 5(61) . . . . ?
N14 Re2 C34 O34 -81(61) . . . . ?
C34 Re2 C35 O35 53(47) . . . . ?
C36 Re2 C35 O35 143(47) . . . . ?
O11 Re2 C35 O35 -125(47) . . . . ?
N19 Re2 C35 O35 -63(49) . . . . ?
N14 Re2 C35 O35 -49(47) . . . . ?
C34 Re2 C36 O36 166(16) . . . . ?
C35 Re2 C36 O36 76(16) . . . . ?
O11 Re2 C36 O36 -21(16) . . . . ?
N19 Re2 C36 O36 -102(16) . . . . ?
N14 Re2 C36 O36 -15(17) . . . . ?
N3 C2 N1 C6 3.4(18) . . . . ?
N2 C2 N1 C6 -178.9(11) . . . . ?
O6 C6 N1 C2 177.1(12) . . . . ?
C5 C6 N1 C2 -1.1(15) . . . . ?
N2 C2 N3 C4 178.3(11) . . . . ?
N1 C2 N3 C4 -4.0(16) . . . . ?
C5 C4 N3 C2 3.1(17) . . . . ?
N9 C4 N3 C2 -173.6(11) . . . . ?
C11 C10 N4 Re1 -161.0(7) . . . . ?
C9 C10 N4 Re1 -32.4(9) . . . . ?
C31 Re1 N4 C10 22(2) . . . . ?
C33 Re1 N4 C10 -168.0(7) . . . . ?
C32 Re1 N4 C10 -80.6(7) . . . . ?
O1 Re1 N4 C10 17.4(6) . . . . ?
N9 Re1 N4 C10 97.9(7) . . . . ?
N9 C8 N7 C5 -0.8(14) . . . . ?
N9 C8 N7 C7 176.2(12) . . . . ?
C4 C5 N7 C8 0.7(13) . . . . ?
C6 C5 N7 C8 -175.0(12) . . . . ?
C4 C5 N7 C7 -176.3(13) . . . . ?
C6 C5 N7 C7 8(2) . . . . ?
N7 C8 N9 C4 0.6(13) . . . . ?
N7 C8 N9 Re1 173.7(8) . . . . ?
C5 C4 N9 C8 -0.2(13) . . . . ?
N3 C4 N9 C8 177.0(11) . . . . ?
C5 C4 N9 Re1 -172.4(8) . . . . ?
N3 C4 N9 Re1 4.8(17) . . . . ?
C31 Re1 N9 C8 38.5(10) . . . . ?
C33 Re1 N9 C8 130.0(10) . . . . ?
C32 Re1 N9 C8 -111(5) . . . . ?
O1 Re1 N9 C8 -51.3(9) . . . . ?
N4 Re1 N9 C8 -129.2(10) . . . . ?
C31 Re1 N9 C4 -150.5(10) . . . . ?
C33 Re1 N9 C4 -59.0(11) . . . . ?
C32 Re1 N9 C4 60(5) . . . . ?
O1 Re1 N9 C4 119.7(10) . . . . ?
N4 Re1 N9 C4 41.7(10) . . . . ?
N13 C12 N11 C16 2.1(17) . . . . ?
N12 C12 N11 C16 -179.8(11) . . . . ?
O16 C16 N11 C12 -178.4(11) . . . . ?
C15 C16 N11 C12 -1.1(15) . . . . ?
N12 C12 N13 C14 -179.9(11) . . . . ?
N11 C12 N13 C14 -1.9(16) . . . . ?
C15 C14 N13 C12 1.2(16) . . . . ?
N19 C14 N13 C12 -175.6(10) . . . . ?
C21 C19 N14 Re2 -164.7(7) . . . . ?
C20 C19 N14 Re2 -36.3(9) . . . . ?
C34 Re2 N14 C19 -161.3(7) . . . . ?
C35 Re2 N14 C19 -71.7(7) . . . . ?
C36 Re2 N14 C19 19(3) . . . . ?
O11 Re2 N14 C19 25.6(6) . . . . ?
N19 Re2 N14 C19 107.5(6) . . . . ?
N19 C18 N17 C15 -0.2(14) . . . . ?
N19 C18 N17 C17 179.1(11) . . . . ?
C14 C15 N17 C18 0.6(12) . . . . ?
C16 C15 N17 C18 -176.5(12) . . . . ?
C14 C15 N17 C17 -178.7(11) . . . . ?
C16 C15 N17 C17 4(2) . . . . ?
N17 C18 N19 C14 -0.3(13) . . . . ?
N17 C18 N19 Re2 -177.6(8) . . . . ?
N13 C14 N19 C18 178.0(10) . . . . ?
C15 C14 N19 C18 0.7(12) . . . . ?
N13 C14 N19 Re2 -4.8(15) . . . . ?
C15 C14 N19 Re2 178.0(7) . . . . ?
C34 Re2 N19 C18 125.5(11) . . . . ?
C35 Re2 N19 C18 -119(8) . . . . ?
C36 Re2 N19 C18 35.6(10) . . . . ?
O11 Re2 N19 C18 -56.5(9) . . . . ?
N14 Re2 N19 C18 -132.8(10) . . . . ?
C34 Re2 N19 C14 -51.2(10) . . . . ?
C35 Re2 N19 C14 64(8) . . . . ?
C36 Re2 N19 C14 -141.1(9) . . . . ?
O11 Re2 N19 C14 126.9(9) . . . . ?
N14 Re2 N19 C14 50.5(9) . . . . ?
O2 C9 O1 Re1 156.2(9) . . . . ?
C10 C9 O1 Re1 -25.7(12) . . . . ?
C31 Re1 O1 C9 -174.6(9) . . . . ?
C33 Re1 O1 C9 -67(4) . . . . ?
C32 Re1 O1 C9 95.1(9) . . . . ?
N9 Re1 O1 C9 -80.8(8) . . . . ?
N4 Re1 O1 C9 4.4(8) . . . . ?
O12 C20 O11 Re2 172.4(9) . . . . ?
C19 C20 O11 Re2 -8.1(12) . . . . ?
C34 Re2 O11 C20 -82(4) . . . . ?
C35 Re2 O11 C20 79.1(8) . . . . ?
C36 Re2 O11 C20 168.3(8) . . . . ?
N19 Re2 O11 C20 -98.1(8) . . . . ?
N14 Re2 O11 C20 -10.4(7) . . . . ?
